data_2008897
loop_
_publ_author_name
'R. Sankaranarayanan'
'S. Shanmuga Sundara Raj'
'D. Velmurugan'
'Hoong-Kun Fun'

_publ_section_title
;
 1,2,3,4,5,6,7,8-Octahydro-3,3,6,6-tetramethylacridine-1,8-dione
;
_journal_issue 9
_journal_name_full 'Acta Crystallographica Section C'
_journal_page_first 1513
_journal_page_last 1514
_journal_paper_doi 10.1107/S0108270199006149
_journal_volume 55
_journal_year 1999
_chemical_formula_sum 'C17 H21 N O2'
_chemical_formula_weight 271.35
_chemical_name_systematic
;
1,2,3,4,5,6,7,8-Octahydro-3,3,6,6-tetramethylacridine-1,8-dione
;
_space_group_IT_number 19
_symmetry_cell_setting orthorhombic
_symmetry_space_group_name_Hall 'P 2ac 2ab'
_symmetry_space_group_name_H-M 'P 21 21 21'
_audit_creation_method SHELXL97
_cell_angle_alpha 90.00
_cell_angle_beta 90.00
_cell_angle_gamma 90.00
_cell_formula_units_Z 4
_cell_length_a 6.9887(2)
_cell_length_b 10.7123(2)
_cell_length_c 20.4198(4)
_cell_measurement_reflns_used 39
_cell_measurement_temperature 293(2)
_cell_measurement_theta_max 12.51
_cell_measurement_theta_min 5.38
_cell_volume 1528.73(6)
_computing_cell_refinement XSCANS
_computing_data_collection 'XSCANS (Siemens, 1994)'
_computing_data_reduction XSCANS
_computing_molecular_graphics 'ZORTEP (Zsolnai, 1997)'
_computing_publication_material 'SHELXL97 and PARST (Nardelli, 1983b, 1995)'
_computing_structure_refinement 'SHELXL97 (Sheldrick, 1997b)'
_computing_structure_solution 'SHELXS97 (Sheldrick, 1997a)'
_diffrn_ambient_temperature 293(2)
_diffrn_measured_fraction_theta_full 0.999
_diffrn_measured_fraction_theta_max 0.999
_diffrn_measurement_device_type 'Siemens P4'
_diffrn_measurement_method \w/2\q
_diffrn_radiation_monochromator graphite
_diffrn_radiation_source 'fine-focus sealed tube'
_diffrn_radiation_type 'Mo K\a'
_diffrn_radiation_wavelength 0.71073
_diffrn_reflns_av_R_equivalents 0.047
_diffrn_reflns_av_sigmaI/netI 0.038
_diffrn_reflns_limit_h_max 9
_diffrn_reflns_limit_h_min -8
_diffrn_reflns_limit_k_max 13
_diffrn_reflns_limit_k_min -13
_diffrn_reflns_limit_l_max 26
_diffrn_reflns_limit_l_min -20
_diffrn_reflns_number 9982
_diffrn_reflns_theta_full 27.49
_diffrn_reflns_theta_max 27.49
_diffrn_reflns_theta_min 2.76
_diffrn_standards_decay_% <3
_diffrn_standards_interval_count 97
_diffrn_standards_interval_time 60
_diffrn_standards_number 3
_exptl_absorpt_coefficient_mu 0.077
_exptl_absorpt_correction_type none
_exptl_crystal_colour 'pale yellow'
_exptl_crystal_density_diffrn 1.179
_exptl_crystal_density_method 'not measured'
_exptl_crystal_description 'rectangular prism'
_exptl_crystal_F_000 584
_exptl_crystal_size_max 0.45
_exptl_crystal_size_mid 0.38
_exptl_crystal_size_min 0.29
_refine_diff_density_max 0.14
_refine_diff_density_min -0.17
_refine_ls_extinction_method none
_refine_ls_goodness_of_fit_ref 1.094
_refine_ls_hydrogen_treatment constr
_refine_ls_matrix_type full
_refine_ls_number_parameters 181
_refine_ls_number_reflns 2024
_refine_ls_number_restraints 0
_refine_ls_restrained_S_all 1.094
_refine_ls_R_factor_all 0.078
_refine_ls_R_factor_gt 0.051
_refine_ls_shift/su_max <0.001
_refine_ls_shift/su_mean 0.000
_refine_ls_structure_factor_coef Fsqd
_refine_ls_weighting_details 'w = 1/[\s^2^(Fo^2^)+(0.0394P)^2^+0.3749P] where P=(Fo^2^+2Fc^2^)/3'
_refine_ls_weighting_scheme calc
_refine_ls_wR_factor_ref 0.118
_reflns_number_gt 1501
_reflns_number_total 2024
_reflns_threshold_expression I>2\s(I)
_cod_data_source_file fr1186.cif
_cod_data_source_block anishyd4
_cod_depositor_comments
;
The following automatic conversions were performed:
'_symmetry_cell_setting' value 'Orthorhombic' changed to 'orthorhombic'
according to '/home/saulius/struct/CIF-dictionaries/cif_core.dic'
dictionary named 'cif_core.dic' version 2.4.1 from 2010-06-29.

Automatic conversion script
Id: cif_fix_enum 1527 2010-12-29 10:47:43Z saulius 

The following automatic conversions were performed:

'_symmetry_cell_setting' value 'Orthorhombic' changed to
'orthorhombic' according to
/home/saulius/struct/CIF-dictionaries/cif_core.dic dictionary named
'cif_core.dic' version 2.4.1 from 2010-06-29.

Automatic conversion script
Id: cif_fix_values 1715 2011-07-08 13:25:40Z adriana 

The following automatic conversions were performed:

'_refine_ls_weighting_scheme' value 'calc w =
1/[\s^2^(Fo^2^)+(0.0394P)^2^+0.3749P] where P=(Fo^2^+2Fc^2^)/3' was
changed to 'calc'. New tag '_refine_ls_weighting_details' was
created. The value of the new tag was set to 'w =
1/[\s^2^(Fo^2^)+(0.0394P)^2^+0.3749P] where P=(Fo^2^+2Fc^2^)/3'.

Automatic conversion script
Id: cif_fix_values 3143 2015-03-26 13:38:13Z robertas 
;
_cod_database_code 2008897

loop_
_symmetry_equiv_pos_as_xyz
'x, y, z'
'-x+1/2, -y, z+1/2'
'-x, y+1/2, -z+1/2'
'x+1/2, -y+1/2, -z'

loop_
_atom_site_label
_atom_site_fract_x
_atom_site_fract_y
_atom_site_fract_z
_atom_site_U_iso_or_equiv
_atom_site_adp_type
_atom_site_calc_flag
_atom_site_refinement_flags
_atom_site_occupancy
_atom_site_disorder_assembly
_atom_site_disorder_group
_atom_site_type_symbol
C1 0.5753(4) 0.8577(3) 0.20063(12) 0.0437(7) Uani d . 1 . . C
H1A 0.4406 0.8360 0.2009 0.052 Uiso calc R 1 . . H
H1B 0.5870 0.9405 0.1818 0.052 Uiso calc R 1 . . H
C2 0.6480(4) 0.8615(2) 0.27183(13) 0.0399(6) Uani d . 1 . . C
C3 0.8671(4) 0.8744(3) 0.27058(15) 0.0465(7) Uani d . 1 . . C
H3A 0.9005 0.9542 0.2513 0.056 Uiso calc R 1 . . H
H3B 0.9147 0.8739 0.3152 0.056 Uiso calc R 1 . . H
O4 1.1163(3) 0.7279(3) 0.24960(12) 0.0821(8) Uani d . 1 . . O
C4 0.9637(4) 0.7725(3) 0.23286(15) 0.0480(7) Uani d . 1 . . C
C4A 0.8657(4) 0.7269(2) 0.17278(12) 0.0393(6) Uani d . 1 . . C
C5 0.9557(4) 0.6436(3) 0.13016(14) 0.0437(7) Uani d . 1 . . C
H5 1.0788 0.6154 0.1390 0.052 Uiso calc R 1 . . H
O6 1.1066(4) 0.4678(3) 0.04059(14) 0.0871(9) Uani d . 1 . . O
C6 0.9527(4) 0.5164(3) 0.02730(16) 0.0506(8) Uani d . 1 . . C
C6A 0.8605(4) 0.6035(2) 0.07464(13) 0.0389(6) Uani d . 1 . . C
C7 0.8499(5) 0.4932(3) -0.03550(14) 0.0536(8) Uani d . 1 . . C
H7A 0.8966 0.4161 -0.0546 0.064 Uiso calc R 1 . . H
H7B 0.8787 0.5603 -0.0658 0.064 Uiso calc R 1 . . H
C8 0.6317(5) 0.4841(3) -0.02685(14) 0.0473(7) Uani d . 1 . . C
C9 0.5617(5) 0.6065(3) 0.00444(14) 0.0521(8) Uani d . 1 . . C
H9A 0.5676 0.6722 -0.0282 0.063 Uiso calc R 1 . . H
H9B 0.4288 0.5964 0.0170 0.063 Uiso calc R 1 . . H
C9A 0.6742(4) 0.6467(2) 0.06353(12) 0.0386(6) Uani d . 1 . . C
N10 0.5851(3) 0.7275(2) 0.10389(10) 0.0395(5) Uani d . 1 . . N
C10 0.6801(4) 0.7667(2) 0.15764(12) 0.0379(6) Uani d . 1 . . C
C11 0.5620(5) 0.9751(3) 0.30690(14) 0.0524(8) Uani d . 1 . . C
H11A 0.5966 1.0498 0.2838 0.079 Uiso calc R 1 . . H
H11B 0.6104 0.9790 0.3509 0.079 Uiso calc R 1 . . H
H11C 0.4252 0.9674 0.3080 0.079 Uiso calc R 1 . . H
C12 0.5923(5) 0.7429(3) 0.30882(14) 0.0518(8) Uani d . 1 . . C
H12A 0.4554 0.7351 0.3095 0.078 Uiso calc R 1 . . H
H12B 0.6395 0.7475 0.3529 0.078 Uiso calc R 1 . . H
H12C 0.6468 0.6717 0.2873 0.078 Uiso calc R 1 . . H
C13 0.5328(6) 0.4679(4) -0.09382(17) 0.0844(13) Uani d . 1 . . C
H13A 0.5628 0.5379 -0.1213 0.127 Uiso calc R 1 . . H
H13B 0.3968 0.4633 -0.0876 0.127 Uiso calc R 1 . . H
H13C 0.5772 0.3925 -0.1141 0.127 Uiso calc R 1 . . H
C14 0.5827(5) 0.3717(3) 0.01606(16) 0.0586(8) Uani d . 1 . . C
H14A 0.4465 0.3664 0.0214 0.088 Uiso calc R 1 . . H
H14B 0.6422 0.3811 0.0582 0.088 Uiso calc R 1 . . H
H14C 0.6288 0.2968 -0.0044 0.088 Uiso calc R 1 . . H

loop_
_atom_site_aniso_label
_atom_site_aniso_U_11
_atom_site_aniso_U_22
_atom_site_aniso_U_33
_atom_site_aniso_U_12
_atom_site_aniso_U_13
_atom_site_aniso_U_23
C1 0.0467(16) 0.0466(15) 0.0378(14) 0.0142(15) -0.0007(13) -0.0015(12)
C2 0.0433(15) 0.0407(14) 0.0357(13) 0.0045(14) -0.0009(12) 0.0007(11)
C3 0.0474(16) 0.0447(16) 0.0475(16) -0.0040(14) -0.0026(14) -0.0082(13)
O4 0.0484(13) 0.113(2) 0.0856(18) 0.0251(15) -0.0237(14) -0.0358(16)
C4 0.0370(15) 0.0542(18) 0.0528(17) -0.0001(15) -0.0022(14) -0.0041(15)
C4A 0.0404(15) 0.0357(13) 0.0416(14) 0.0022(13) 0.0026(12) 0.0011(11)
C5 0.0358(14) 0.0408(15) 0.0546(17) 0.0016(13) 0.0033(13) -0.0020(13)
O6 0.0489(13) 0.105(2) 0.108(2) 0.0233(15) -0.0021(15) -0.0504(17)
C6 0.0404(16) 0.0503(17) 0.0610(19) -0.0034(15) 0.0147(15) -0.0120(15)
C6A 0.0419(16) 0.0323(13) 0.0425(14) 0.0008(13) 0.0063(13) 0.0008(11)
C7 0.064(2) 0.0510(17) 0.0462(17) 0.0019(17) 0.0152(16) -0.0061(14)
C8 0.0509(17) 0.0489(16) 0.0421(15) 0.0084(15) -0.0005(14) -0.0060(13)
C9 0.063(2) 0.0499(17) 0.0439(16) 0.0180(16) -0.0116(15) -0.0052(13)
C9A 0.0475(16) 0.0312(13) 0.0372(14) 0.0052(13) 0.0012(12) 0.0059(11)
N10 0.0462(13) 0.0376(11) 0.0345(11) 0.0112(11) -0.0037(10) -0.0003(10)
C10 0.0426(15) 0.0344(13) 0.0366(14) 0.0055(13) 0.0035(12) 0.0055(11)
C11 0.0603(19) 0.0536(17) 0.0432(16) 0.0124(16) 0.0021(15) -0.0078(13)
C12 0.0562(19) 0.0528(17) 0.0463(16) 0.0016(16) 0.0017(15) 0.0048(13)
C13 0.100(3) 0.096(3) 0.057(2) 0.033(3) -0.027(2) -0.033(2)
C14 0.0504(19) 0.0515(18) 0.074(2) -0.0037(16) 0.0059(17) -0.0107(16)

loop_
_atom_type_symbol
_atom_type_description
_atom_type_scat_dispersion_real
_atom_type_scat_dispersion_imag
_atom_type_scat_source
C C 0.0033 0.0016 'International Tables Vol C Tables 4.2.6.8 and 6.1.1.4'
H H 0.0000 0.0000 'International Tables Vol C Tables 4.2.6.8 and 6.1.1.4'
N N 0.0061 0.0033 'International Tables Vol C Tables 4.2.6.8 and 6.1.1.4'
O O 0.0106 0.0060 'International Tables Vol C Tables 4.2.6.8 and 6.1.1.4'

loop_
_geom_angle_atom_site_label_1
_geom_angle_atom_site_label_2
_geom_angle_atom_site_label_3
_geom_angle
_geom_angle_publ_flag
C10 C1 C2 114.1(2) ?
C10 C1 H1A 108.7 ?
C2 C1 H1A 108.7 ?
C10 C1 H1B 108.7 ?
C2 C1 H1B 108.7 ?
H1A C1 H1B 107.6 ?
C12 C2 C11 109.2(2) ?
C12 C2 C3 109.7(2) ?
C11 C2 C3 109.1(2) ?
C12 C2 C1 111.1(2) ?
C11 C2 C1 109.4(2) ?
C3 C2 C1 108.4(2) ?
C4 C3 C2 113.1(2) ?
C4 C3 H3A 109.0 ?
C2 C3 H3A 109.0 ?
C4 C3 H3B 109.0 ?
C2 C3 H3B 109.0 ?
H3A C3 H3B 107.8 ?
O4 C4 C4A 120.4(3) ?
O4 C4 C3 122.5(3) ?
C4A C4 C3 117.1(3) ?
C5 C4A C10 118.3(3) ?
C5 C4A C4 121.1(3) ?
C10 C4A C4 120.6(2) ?
C6A C5 C4A 119.5(3) yes
C6A C5 H5 120.2 ?
C4A C5 H5 120.2 ?
O6 C6 C6A 120.1(3) ?
O6 C6 C7 122.9(3) ?
C6A C6 C7 117.0(3) ?
C5 C6A C9A 118.5(2) ?
C5 C6A C6 121.2(3) ?
C9A C6A C6 120.3(3) ?
C6 C7 C8 112.9(2) ?
C6 C7 H7A 109.0 ?
C8 C7 H7A 109.0 ?
C6 C7 H7B 109.0 ?
C8 C7 H7B 109.0 ?
H7A C7 H7B 107.8 ?
C14 C8 C9 111.2(2) ?
C14 C8 C7 109.7(3) ?
C9 C8 C7 108.0(3) ?
C14 C8 C13 108.6(3) ?
C9 C8 C13 108.8(3) ?
C7 C8 C13 110.5(3) ?
C9A C9 C8 114.3(2) ?
C9A C9 H9A 108.7 ?
C8 C9 H9A 108.7 ?
C9A C9 H9B 108.7 ?
C8 C9 H9B 108.7 ?
H9A C9 H9B 107.6 ?
N10 C9A C6A 122.9(3) ?
N10 C9A C9 115.7(2) ?
C6A C9A C9 121.4(3) ?
C9A N10 C10 118.1(2) yes
N10 C10 C4A 122.7(2) ?
N10 C10 C1 116.0(2) ?
C4A C10 C1 121.3(2) ?
C2 C11 H11A 109.5 ?
C2 C11 H11B 109.5 ?
H11A C11 H11B 109.5 ?
C2 C11 H11C 109.5 ?
H11A C11 H11C 109.5 ?
H11B C11 H11C 109.5 ?
C2 C12 H12A 109.5 ?
C2 C12 H12B 109.5 ?
H12A C12 H12B 109.5 ?
C2 C12 H12C 109.5 ?
H12A C12 H12C 109.5 ?
H12B C12 H12C 109.5 ?
C8 C13 H13A 109.5 ?
C8 C13 H13B 109.5 ?
H13A C13 H13B 109.5 ?
C8 C13 H13C 109.5 ?
H13A C13 H13C 109.5 ?
H13B C13 H13C 109.5 ?
C8 C14 H14A 109.5 ?
C8 C14 H14B 109.5 ?
H14A C14 H14B 109.5 ?
C8 C14 H14C 109.5 ?
H14A C14 H14C 109.5 ?
H14B C14 H14C 109.5 ?

loop_
_geom_bond_atom_site_label_1
_geom_bond_atom_site_label_2
_geom_bond_site_symmetry_2
_geom_bond_distance
_geom_bond_publ_flag
C1 C10 . 1.502(4) yes
C1 C2 . 1.541(3) ?
C1 H1A . 0.9700 ?
C1 H1B . 0.9700 ?
C2 C12 . 1.529(4) ?
C2 C11 . 1.534(4) ?
C2 C3 . 1.538(4) ?
C3 C4 . 1.497(4) ?
C3 H3A . 0.9700 ?
C3 H3B . 0.9700 ?
O4 C4 . 1.218(3) ?
C4 C4A . 1.488(4) yes
C4A C5 . 1.396(4) yes
C4A C10 . 1.400(4) ?
C5 C6A . 1.383(4) yes
C5 H5 . 0.9300 ?
O6 C6 . 1.225(4) ?
C6 C6A . 1.490(4) yes
C6 C7 . 1.491(4) ?
C6A C9A . 1.400(4) yes
C7 C8 . 1.538(4) ?
C7 H7A . 0.9700 ?
C7 H7B . 0.9700 ?
C8 C14 . 1.529(4) ?
C8 C9 . 1.538(4) ?
C8 C13 . 1.542(4) ?
C9 C9A . 1.503(4) yes
C9 H9A . 0.9700 ?
C9 H9B . 0.9700 ?
C9A N10 . 1.347(3) yes
N10 C10 . 1.350(3) ?
C11 H11A . 0.9600 ?
C11 H11B . 0.9600 ?
C11 H11C . 0.9600 ?
C12 H12A . 0.9600 ?
C12 H12B . 0.9600 ?
C12 H12C . 0.9600 ?
C13 H13A . 0.9600 ?
C13 H13B . 0.9600 ?
C13 H13C . 0.9600 ?
C14 H14A . 0.9600 ?
C14 H14B . 0.9600 ?
C14 H14C . 0.9600 ?

loop_
_geom_torsion_atom_site_label_1
_geom_torsion_atom_site_label_2
_geom_torsion_atom_site_label_3
_geom_torsion_atom_site_label_4
_geom_torsion
_geom_torsion_publ_flag
C10 C1 C2 C12 -71.3(3) ?
C10 C1 C2 C11 168.1(2) ?
C10 C1 C2 C3 49.2(3) ?
C12 C2 C3 C4 64.8(3) yes
C11 C2 C3 C4 -175.7(2) yes
C1 C2 C3 C4 -56.6(3) ?
C2 C3 C4 O4 -143.3(3) ?
C2 C3 C4 C4A 37.0(4) ?
O4 C4 C4A C5 -7.8(5) ?
C3 C4 C4A C5 171.9(3) ?
O4 C4 C4A C10 172.2(3) ?
C3 C4 C4A C10 -8.1(4) ?
C10 C4A C5 C6A 0.2(4) ?
C4 C4A C5 C6A -179.8(3) ?
C4A C5 C6A C9A -0.9(4) ?
C4A C5 C6A C6 178.9(3) ?
O6 C6 C6A C5 8.3(4) ?
C7 C6 C6A C5 -171.4(3) ?
O6 C6 C6A C9A -171.9(3) ?
C7 C6 C6A C9A 8.4(4) ?
O6 C6 C7 C8 141.7(3) ?
C6A C6 C7 C8 -38.7(4) ?
C6 C7 C8 C14 -63.6(3) yes
C6 C7 C8 C9 57.8(3) ?
C6 C7 C8 C13 176.7(3) yes
C14 C8 C9 C9A 71.7(3) ?
C7 C8 C9 C9A -48.7(3) ?
C13 C8 C9 C9A -168.7(3) ?
C5 C6A C9A N10 1.3(4) ?
C6 C6A C9A N10 -178.6(2) ?
C5 C6A C9A C9 -179.7(3) ?
C6 C6A C9A C9 0.5(4) ?
C8 C9 C9A N10 -159.6(2) ?
C8 C9 C9A C6A 21.2(4) ?
C6A C9A N10 C10 -0.8(4) ?
C9 C9A N10 C10 -179.9(2) ?
C9A N10 C10 C4A 0.0(4) ?
C9A N10 C10 C1 179.4(2) ?
C5 C4A C10 N10 0.3(4) ?
C4 C4A C10 N10 -179.7(2) ?
C5 C4A C10 C1 -179.1(2) ?
C4 C4A C10 C1 0.9(4) ?
C2 C1 C10 N10 157.7(2) ?
C2 C1 C10 C4A -22.9(4) ?

loop_
_cod_related_entry_id
_cod_related_entry_database
_cod_related_entry_code
1 ChemSpider 532091
